data_7705988
loop_
_publ_author_name
'Yeo, Alyssa'
'Sanz, Corey A.'
'Fryzuk, Michael D.'

_publ_section_title
;
 Forays into rhodium macrocyclic chemistry stabilized by a
 P<sub>2</sub>N<sub>2</sub> donor set. Activation of dihydrogen and
 benzene.
;
_journal_issue 3
_journal_name_full 'Dalton transactions (Cambridge, England : 2003)'
_journal_page_first 899
_journal_page_last 907
_journal_paper_doi 10.1039/d0dt03688a
_journal_volume 50
_journal_year 2021
_chemical_formula_moiety 'C24 H45 N2 P2 Rh Si4'
_chemical_formula_sum 'C24 H45 N2 P2 Rh Si4'
_chemical_formula_weight 638.83
_space_group_crystal_system monoclinic
_space_group_IT_number 14
_space_group_name_Hall '-P 2ybc'
_space_group_name_H-M_alt 'P 1 21/c 1'
_atom_sites_solution_hydrogens mixed
_atom_sites_solution_primary dual
_audit_creation_date 2020-01-14
_audit_creation_method
;
Olex2 1.2
(compiled 2018.05.29 svn.r3508 for OlexSys, GUI svn.r5506)
;
_audit_update_record
;
2020-05-24 deposited with the CCDC.	2020-12-02 downloaded from the CCDC.
;
_cell_angle_alpha 90
_cell_angle_beta 95.293(2)
_cell_angle_gamma 90
_cell_formula_units_Z 4
_cell_length_a 15.1347(8)
_cell_length_b 10.0758(5)
_cell_length_c 20.3672(10)
_cell_measurement_reflns_used 9885
_cell_measurement_temperature 100(2)
_cell_measurement_theta_max 2.32
_cell_measurement_theta_min 30.04
_cell_volume 3092.6(3)
_computing_cell_refinement 'SAINT v8.37A (Bruker, 2015)'
_computing_data_reduction 'SAINT v8.37A (Bruker, 2015)'
_computing_molecular_graphics 'Olex2 (Dolomanov et al., 2009)'
_computing_publication_material 'Olex2 (Dolomanov et al., 2009)'
_computing_structure_refinement 'XL (Sheldrick, 2008)'
_computing_structure_solution 'XT (Sheldrick, 2015)'
_diffrn_ambient_temperature 100.15
_diffrn_detector 'Bruker APEX2 area detector'
_diffrn_detector_area_resol_mean 7.9
_diffrn_detector_type 'CCD area detector'
_diffrn_measured_fraction_theta_full 1.000
_diffrn_measured_fraction_theta_max 0.999
_diffrn_measurement_device 'Bruker-Nonius Kappa diffractometer'
_diffrn_measurement_device_type 'Bruker APEX II area detector'
_diffrn_measurement_method '\w and \f scans'
_diffrn_radiation_monochromator 'mirror optics'
_diffrn_radiation_probe x-ray
_diffrn_radiation_type MoK\a
_diffrn_radiation_wavelength 0.71073
_diffrn_reflns_av_R_equivalents 0.0269
_diffrn_reflns_av_unetI/netI 0.0234
_diffrn_reflns_Laue_measured_fraction_full 1.000
_diffrn_reflns_Laue_measured_fraction_max 0.999
_diffrn_reflns_limit_h_max 20
_diffrn_reflns_limit_h_min -21
_diffrn_reflns_limit_k_max 14
_diffrn_reflns_limit_k_min -7
_diffrn_reflns_limit_l_max 28
_diffrn_reflns_limit_l_min -28
_diffrn_reflns_number 35414
_diffrn_reflns_point_group_measured_fraction_full 1.000
_diffrn_reflns_point_group_measured_fraction_max 0.999
_diffrn_reflns_theta_full 25.242
_diffrn_reflns_theta_max 30.045
_diffrn_reflns_theta_min 1.351
_diffrn_source 'microfocus sealed X-ray tube'
_diffrn_source_type 'Incoatec I\ms'
_diffrn_standards_number 0
_exptl_absorpt_coefficient_mu 0.827
_exptl_absorpt_correction_T_max 0.7933
_exptl_absorpt_correction_T_min 0.7095
_exptl_absorpt_correction_type multi-scan
_exptl_absorpt_process_details 'SADABS (Bruker, 2012)'
_exptl_crystal_colour yellow
_exptl_crystal_colour_primary yellow
_exptl_crystal_density_diffrn 1.372
_exptl_crystal_description plate
_exptl_crystal_F_000 1336
_exptl_crystal_size_max 0.48
_exptl_crystal_size_mid 0.35
_exptl_crystal_size_min 0.28
_refine_diff_density_max 0.745
_refine_diff_density_min -0.596
_refine_diff_density_rms 0.203
_refine_ls_extinction_method none
_refine_ls_goodness_of_fit_ref 1.134
_refine_ls_hydrogen_treatment mixed
_refine_ls_matrix_type full
_refine_ls_number_parameters 318
_refine_ls_number_reflns 9055
_refine_ls_number_restraints 0
_refine_ls_restrained_S_all 1.134
_refine_ls_R_factor_all 0.0268
_refine_ls_R_factor_gt 0.0231
_refine_ls_shift/su_max 0.002
_refine_ls_shift/su_mean 0.000
_refine_ls_structure_factor_coef Fsqd
_refine_ls_weighting_details 'w=1/[\s^2^(Fo^2^)+(0.0305P)^2^+1.4864P] where P=(Fo^2^+2Fc^2^)/3'
_refine_ls_weighting_scheme calc
_refine_ls_wR_factor_gt 0.0649
_refine_ls_wR_factor_ref 0.0667
_reflns_Friedel_coverage 0.000
_reflns_number_gt 8236
_reflns_number_total 9055
_reflns_threshold_expression 'I > 2\s(I)'
_cod_data_source_file d0dt03688a2.cif
_cod_data_source_block mf1376
_cod_depositor_comments 'Adding full bibliography for 7705986--7705991.cif.'
_cod_database_code 7705988
_shelxl_version_number 2014-3
_shelx_space_group_comment
;
The symmetry employed for this shelxl refinement is uniquely defined
by the following loop, which should always be used as a source of
symmetry information in preference to the above space-group names.
They are only intended as comments.
;
_shelx_estimated_absorpt_t_max 0.801
_shelx_estimated_absorpt_t_min 0.692
_olex2_refinement_description
;
1. Fixed Uiso
 At 1.2 times of:
  All C(H) groups, All C(H,H) groups
 At 1.5 times of:
  All C(H,H,H) groups
2.a Secondary CH2 refined with riding coordinates:
 C12(H12A,H12B), C19(H19A,H19B), C24(H24A,H24B), C7(H7A,H7B)
2.b Aromatic/amide H refined with riding coordinates:
 C6(H6), C2(H2), C14(H14), C5(H5), C18(H18), C4(H4), C3(H3), C15(H15),
 C16(H16), C17(H17)
2.c Idealised Me refined as rotating group:
 C23(H23A,H23B,H23C), C11(H11A,H11B,H11C), C20(H20A,H20B,H20C), C10(H10A,H10B,
 H10C), C21(H21A,H21B,H21C), C8(H8A,H8B,H8C), C9(H9A,H9B,H9C), C22(H22A,H22B,
 H22C)
;
_olex2_submission_special_instructions 'No special instructions were received'

loop_
_space_group_symop_operation_xyz
'x, y, z'
'-x, y+1/2, -z+1/2'
'-x, -y, -z'
'x, -y-1/2, z-1/2'

loop_
_atom_site_label
_atom_site_type_symbol
_atom_site_fract_x
_atom_site_fract_y
_atom_site_fract_z
_atom_site_U_iso_or_equiv
_atom_site_adp_type
_atom_site_occupancy
_atom_site_site_symmetry_order
_atom_site_calc_flag
_atom_site_refinement_flags_posn
_atom_site_refinement_flags_adp
_atom_site_refinement_flags_occupancy
_atom_site_disorder_assembly
_atom_site_disorder_group
Rh1 Rh 0.73623(2) 0.67765(2) 0.62776(2) 0.01036(4) Uani 1 1 d . . . . .
P2 P 0.77718(2) 0.57449(4) 0.53640(2) 0.01106(7) Uani 1 1 d . . . . .
P1 P 0.71528(2) 0.78104(4) 0.72503(2) 0.01217(7) Uani 1 1 d . . . . .
Si3 Si 0.94866(3) 0.60862(4) 0.62066(2) 0.01272(8) Uani 1 1 d . . . . .
Si4 Si 0.87297(3) 0.60170(4) 0.75310(2) 0.01397(8) Uani 1 1 d . . . . .
Si2 Si 0.76135(3) 0.86822(4) 0.49582(2) 0.01364(8) Uani 1 1 d . . . . .
Si1 Si 0.72533(3) 1.00464(4) 0.62939(2) 0.01351(8) Uani 1 1 d . . . . .
N2 N 0.87668(9) 0.65759(13) 0.67477(7) 0.0146(2) Uani 1 1 d . . . . .
N1 N 0.77294(9) 0.88052(12) 0.58250(6) 0.0127(2) Uani 1 1 d . . . . .
C1 C 0.60862(10) 0.80586(15) 0.75809(8) 0.0135(3) Uani 1 1 d . . . . .
C13 C 0.70787(10) 0.44996(14) 0.49171(7) 0.0133(3) Uani 1 1 d . . . . .
C6 C 0.60196(11) 0.88743(16) 0.81292(8) 0.0189(3) Uani 1 1 d . . . . .
H6 H 0.6533 0.9313 0.8327 0.023 Uiso 1 1 calc R . . . .
C2 C 0.53351(11) 0.74044(17) 0.73049(8) 0.0194(3) Uani 1 1 d . . . . .
H2 H 0.5374 0.6832 0.6938 0.023 Uiso 1 1 calc R . . . .
C12 C 0.79856(11) 0.69740(15) 0.47267(8) 0.0160(3) Uani 1 1 d . . . . .
H12A H 0.7666 0.6709 0.4301 0.019 Uiso 1 1 calc R . . . .
H12B H 0.8628 0.6992 0.4670 0.019 Uiso 1 1 calc R . . . .
C19 C 0.88518(9) 0.49794(15) 0.55674(8) 0.0141(3) Uani 1 1 d . . . . .
H19A H 0.9176 0.4907 0.5168 0.017 Uiso 1 1 calc R . . . .
H19B H 0.8780 0.4078 0.5749 0.017 Uiso 1 1 calc R . . . .
C23 C 0.98041(11) 0.61782(18) 0.80716(9) 0.0219(3) Uani 1 1 d . . . . .
H23A H 1.0211 0.5470 0.7965 0.033 Uiso 1 1 calc GR . . . .
H23B H 0.9687 0.6106 0.8535 0.033 Uiso 1 1 calc GR . . . .
H23C H 1.0073 0.7043 0.7996 0.033 Uiso 1 1 calc GR . . . .
C11 C 0.83263(12) 0.99447(16) 0.45917(9) 0.0214(3) Uani 1 1 d . . . . .
H11A H 0.8123 1.0837 0.4697 0.032 Uiso 1 1 calc GR . . . .
H11B H 0.8286 0.9830 0.4112 0.032 Uiso 1 1 calc GR . . . .
H11C H 0.8944 0.9829 0.4774 0.032 Uiso 1 1 calc GR . . . .
C20 C 0.99826(10) 0.75200(16) 0.57755(8) 0.0183(3) Uani 1 1 d . . . . .
H20A H 0.9506 0.8076 0.5565 0.027 Uiso 1 1 calc GR . . . .
H20B H 1.0347 0.7181 0.5439 0.027 Uiso 1 1 calc GR . . . .
H20C H 1.0353 0.8049 0.6098 0.027 Uiso 1 1 calc GR . . . .
C24 C 0.78573(10) 0.70419(17) 0.79196(8) 0.0171(3) Uani 1 1 d . . . . .
H24A H 0.7498 0.6466 0.8186 0.020 Uiso 1 1 calc R . . . .
H24B H 0.8146 0.7732 0.8211 0.020 Uiso 1 1 calc R . . . .
C7 C 0.75787(10) 0.94921(15) 0.71644(8) 0.0160(3) Uani 1 1 d . . . . .
H7A H 0.8233 0.9500 0.7256 0.019 Uiso 1 1 calc R . . . .
H7B H 0.7322 1.0096 0.7480 0.019 Uiso 1 1 calc R . . . .
C10 C 0.64360(11) 0.88927(18) 0.46266(9) 0.0231(3) Uani 1 1 d . . . . .
H10A H 0.6062 0.8281 0.4853 0.035 Uiso 1 1 calc GR . . . .
H10B H 0.6376 0.8700 0.4153 0.035 Uiso 1 1 calc GR . . . .
H10C H 0.6249 0.9808 0.4699 0.035 Uiso 1 1 calc GR . . . .
C14 C 0.62355(11) 0.42359(16) 0.51030(8) 0.0190(3) Uani 1 1 d . . . . .
H14 H 0.6021 0.4711 0.5459 0.023 Uiso 1 1 calc R . . . .
C5 C 0.52086(12) 0.90499(17) 0.83883(9) 0.0232(3) Uani 1 1 d . . . . .
H5 H 0.5169 0.9606 0.8761 0.028 Uiso 1 1 calc R . . . .
C18 C 0.73863(11) 0.37924(16) 0.43958(8) 0.0190(3) Uani 1 1 d . . . . .
H18 H 0.7963 0.3966 0.4267 0.023 Uiso 1 1 calc R . . . .
C21 C 1.04733(10) 0.51009(17) 0.65580(9) 0.0206(3) Uani 1 1 d . . . . .
H21A H 1.0877 0.5680 0.6831 0.031 Uiso 1 1 calc GR . . . .
H21B H 1.0784 0.4733 0.6197 0.031 Uiso 1 1 calc GR . . . .
H21C H 1.0274 0.4375 0.6829 0.031 Uiso 1 1 calc GR . . . .
C8 C 0.60251(10) 1.01015(17) 0.61211(9) 0.0201(3) Uani 1 1 d . . . . .
H8A H 0.5868 1.0651 0.5731 0.030 Uiso 1 1 calc GR . . . .
H8B H 0.5762 1.0483 0.6501 0.030 Uiso 1 1 calc GR . . . .
H8C H 0.5798 0.9200 0.6041 0.030 Uiso 1 1 calc GR . . . .
C4 C 0.44580(12) 0.84122(18) 0.81014(10) 0.0252(4) Uani 1 1 d . . . . .
H4 H 0.3902 0.8543 0.8272 0.030 Uiso 1 1 calc R . . . .
C9 C 0.77382(12) 1.17029(15) 0.61352(9) 0.0214(3) Uani 1 1 d . . . . .
H9A H 0.8387 1.1645 0.6190 0.032 Uiso 1 1 calc GR . . . .
H9B H 0.7537 1.2351 0.6448 0.032 Uiso 1 1 calc GR . . . .
H9C H 0.7545 1.1984 0.5684 0.032 Uiso 1 1 calc GR . . . .
C3 C 0.45203(11) 0.7585(2) 0.75657(9) 0.0255(4) Uani 1 1 d . . . . .
H3 H 0.4007 0.7137 0.7374 0.031 Uiso 1 1 calc R . . . .
C15 C 0.57022(12) 0.32754(17) 0.47685(10) 0.0260(4) Uani 1 1 d . . . . .
H15 H 0.5126 0.3101 0.4896 0.031 Uiso 1 1 calc R . . . .
C22 C 0.83849(12) 0.42308(16) 0.76071(8) 0.0214(3) Uani 1 1 d . . . . .
H22A H 0.7776 0.4118 0.7406 0.032 Uiso 1 1 calc GR . . . .
H22B H 0.8414 0.3985 0.8074 0.032 Uiso 1 1 calc GR . . . .
H22C H 0.8785 0.3661 0.7381 0.032 Uiso 1 1 calc GR . . . .
C16 C 0.60121(12) 0.25784(17) 0.42516(10) 0.0259(4) Uani 1 1 d . . . . .
H16 H 0.5648 0.1924 0.4025 0.031 Uiso 1 1 calc R . . . .
C17 C 0.68545(12) 0.28333(17) 0.40624(9) 0.0244(4) Uani 1 1 d . . . . .
H17 H 0.7067 0.2355 0.3707 0.029 Uiso 1 1 calc R . . . .
H2R H 0.6378(15) 0.689(2) 0.5967(12) 0.033(6) Uiso 1 1 d . . . . .
H1R H 0.7073(15) 0.546(2) 0.6565(12) 0.037(6) Uiso 1 1 d . . . . .
H1 H 0.8207(16) 0.876(2) 0.5940(12) 0.031(6) Uiso 1 1 d . . . . .

loop_
_atom_site_aniso_label
_atom_site_aniso_U_11
_atom_site_aniso_U_22
_atom_site_aniso_U_33
_atom_site_aniso_U_23
_atom_site_aniso_U_13
_atom_site_aniso_U_12
Rh1 0.01046(6) 0.01230(6) 0.00856(6) 0.00067(4) 0.00215(4) 0.00051(4)
P2 0.01206(16) 0.01148(15) 0.00994(16) 0.00017(13) 0.00264(13) -0.00077(12)
P1 0.01195(16) 0.01526(17) 0.00952(17) -0.00062(13) 0.00214(13) 0.00054(13)
Si3 0.01082(18) 0.01506(18) 0.01253(19) 0.00049(15) 0.00242(15) -0.00034(14)
Si4 0.01318(18) 0.01785(19) 0.01083(19) 0.00098(15) 0.00080(15) 0.00181(15)
Si2 0.0168(2) 0.01265(18) 0.01167(19) 0.00259(15) 0.00240(15) -0.00119(15)
Si1 0.01383(19) 0.01189(17) 0.0148(2) -0.00117(15) 0.00151(15) -0.00050(14)
N2 0.0124(6) 0.0200(6) 0.0115(6) 0.0005(5) 0.0015(5) 0.0026(5)
N1 0.0119(6) 0.0139(6) 0.0124(6) 0.0006(5) 0.0007(5) -0.0006(4)
C1 0.0139(7) 0.0154(6) 0.0116(7) 0.0005(5) 0.0030(5) 0.0018(5)
C13 0.0150(7) 0.0122(6) 0.0124(6) 0.0022(5) -0.0003(5) -0.0010(5)
C6 0.0203(8) 0.0212(7) 0.0159(7) -0.0036(6) 0.0045(6) -0.0013(6)
C2 0.0190(7) 0.0234(7) 0.0164(7) -0.0037(6) 0.0043(6) -0.0024(6)
C12 0.0213(7) 0.0148(6) 0.0124(7) 0.0010(5) 0.0051(6) -0.0013(5)
C19 0.0128(6) 0.0141(6) 0.0156(7) -0.0006(5) 0.0029(5) 0.0003(5)
C23 0.0171(7) 0.0306(9) 0.0174(8) 0.0009(7) -0.0014(6) 0.0020(6)
C11 0.0292(9) 0.0167(7) 0.0191(8) 0.0029(6) 0.0071(7) -0.0048(6)
C20 0.0158(7) 0.0200(7) 0.0195(8) 0.0011(6) 0.0039(6) -0.0038(6)
C24 0.0168(7) 0.0243(7) 0.0102(7) 0.0011(6) 0.0014(5) 0.0045(6)
C7 0.0156(7) 0.0187(7) 0.0139(7) -0.0033(6) 0.0018(5) -0.0036(5)
C10 0.0212(8) 0.0277(8) 0.0197(8) 0.0025(7) -0.0021(6) 0.0014(7)
C14 0.0156(7) 0.0211(7) 0.0203(8) 0.0016(6) 0.0011(6) -0.0023(6)
C5 0.0284(9) 0.0214(8) 0.0217(8) -0.0038(7) 0.0119(7) 0.0022(7)
C18 0.0191(7) 0.0187(7) 0.0191(8) -0.0027(6) 0.0013(6) -0.0011(6)
C21 0.0152(7) 0.0259(8) 0.0207(8) 0.0018(6) 0.0016(6) 0.0044(6)
C8 0.0152(7) 0.0220(7) 0.0228(8) -0.0021(6) 0.0003(6) 0.0026(6)
C4 0.0200(8) 0.0294(9) 0.0279(9) 0.0015(7) 0.0122(7) 0.0033(7)
C9 0.0244(8) 0.0137(7) 0.0260(9) -0.0008(6) 0.0015(7) -0.0017(6)
C3 0.0161(8) 0.0351(9) 0.0258(9) -0.0028(8) 0.0048(7) -0.0045(7)
C15 0.0181(8) 0.0256(9) 0.0334(10) 0.0037(7) -0.0028(7) -0.0077(6)
C22 0.0268(8) 0.0197(7) 0.0176(8) 0.0010(6) 0.0020(6) 0.0009(6)
C16 0.0278(9) 0.0176(7) 0.0296(9) 0.0009(7) -0.0108(7) -0.0056(6)
C17 0.0294(9) 0.0197(8) 0.0224(8) -0.0060(7) -0.0065(7) 0.0011(7)

loop_
_atom_type_symbol
_atom_type_description
_atom_type_scat_dispersion_real
_atom_type_scat_dispersion_imag
_atom_type_scat_source
C C 0.0033 0.0016 'International Tables Vol C Tables 4.2.6.8 and 6.1.1.4'
H H 0.0000 0.0000 'International Tables Vol C Tables 4.2.6.8 and 6.1.1.4'
N N 0.0061 0.0033 'International Tables Vol C Tables 4.2.6.8 and 6.1.1.4'
P P 0.1023 0.0942 'International Tables Vol C Tables 4.2.6.8 and 6.1.1.4'
Rh Rh -1.1178 0.9187 'International Tables Vol C Tables 4.2.6.8 and 6.1.1.4'
Si Si 0.0817 0.0704 'International Tables Vol C Tables 4.2.6.8 and 6.1.1.4'

loop_
_geom_angle_atom_site_label_1
_geom_angle_atom_site_label_2
_geom_angle_atom_site_label_3
_geom_angle
_geom_angle_site_symmetry_1
_geom_angle_site_symmetry_3
_geom_angle_publ_flag
P2 Rh1 P1 172.076(14) . . y
P2 Rh1 N1 89.10(3) . . y
P2 Rh1 H2R 91.4(9) . . y
P2 Rh1 H1R 91.5(9) . . y
P1 Rh1 N1 90.02(3) . . y
P1 Rh1 H2R 96.5(9) . . y
P1 Rh1 H1R 89.8(9) . . y
N2 Rh1 P2 89.37(3) . . y
N2 Rh1 P1 82.75(3) . . y
N2 Rh1 N1 89.82(5) . . y
N2 Rh1 H2R 178.4(9) . . y
N2 Rh1 H1R 92.9(9) . . y
N1 Rh1 H2R 91.7(8) . . y
N1 Rh1 H1R 177.2(9) . . y
H2R Rh1 H1R 85.6(12) . . y
C13 P2 Rh1 122.46(5) . . y
C13 P2 C12 103.94(7) . . ?
C12 P2 Rh1 110.42(5) . . y
C19 P2 Rh1 108.37(5) . . y
C19 P2 C13 106.57(7) . . ?
C19 P2 C12 103.45(7) . . ?
C1 P1 Rh1 125.52(5) . . y
C1 P1 C24 105.00(7) . . ?
C1 P1 C7 103.91(7) . . ?
C24 P1 Rh1 109.63(5) . . y
C24 P1 C7 106.15(8) . . ?
C7 P1 Rh1 105.14(5) . . y
N2 Si3 C19 107.52(7) . . ?
N2 Si3 C20 112.84(7) . . ?
N2 Si3 C21 116.27(7) . . ?
C20 Si3 C19 109.15(7) . . ?
C21 Si3 C19 106.50(7) . . ?
C21 Si3 C20 104.24(8) . . ?
N2 Si4 C23 114.76(7) . . ?
N2 Si4 C24 107.15(7) . . ?
N2 Si4 C22 115.31(7) . . ?
C23 Si4 C24 107.71(8) . . ?
C22 Si4 C23 105.36(8) . . ?
C22 Si4 C24 106.01(8) . . ?
N1 Si2 C12 108.09(7) . . ?
N1 Si2 C11 110.16(7) . . ?
N1 Si2 C10 111.06(7) . . ?
C11 Si2 C12 108.98(7) . . ?
C10 Si2 C12 108.18(8) . . ?
C10 Si2 C11 110.30(8) . . ?
N1 Si1 C7 102.42(7) . . ?
N1 Si1 C8 111.65(7) . . ?
N1 Si1 C9 110.69(7) . . ?
C8 Si1 C7 110.94(7) . . ?
C8 Si1 C9 110.06(8) . . ?
C9 Si1 C7 110.88(8) . . ?
Si3 N2 Rh1 112.78(7) . . y
Si3 N2 Si4 126.45(8) . . ?
Si4 N2 Rh1 108.46(6) . . y
Rh1 N1 H1 94.6(19) . . y
Si2 N1 Rh1 109.23(6) . . y
Si2 N1 Si1 125.69(8) . . ?
Si2 N1 H1 108.4(19) . . ?
Si1 N1 Rh1 106.43(6) . . y
Si1 N1 H1 108.0(19) . . ?
C6 C1 P1 120.49(12) . . ?
C2 C1 P1 120.38(12) . . ?
C2 C1 C6 119.10(14) . . ?
C14 C13 P2 119.72(12) . . ?
C14 C13 C18 119.31(14) . . ?
C18 C13 P2 120.97(11) . . ?
C1 C6 H6 119.7 . . ?
C5 C6 C1 120.60(16) . . ?
C5 C6 H6 119.7 . . ?
C1 C2 H2 119.9 . . ?
C1 C2 C3 120.17(15) . . ?
C3 C2 H2 119.9 . . ?
P2 C12 Si2 111.18(8) . . ?
P2 C12 H12A 109.4 . . ?
P2 C12 H12B 109.4 . . ?
Si2 C12 H12A 109.4 . . ?
Si2 C12 H12B 109.4 . . ?
H12A C12 H12B 108.0 . . ?
P2 C19 Si3 107.05(7) . . ?
P2 C19 H19A 110.3 . . ?
P2 C19 H19B 110.3 . . ?
Si3 C19 H19A 110.3 . . ?
Si3 C19 H19B 110.3 . . ?
H19A C19 H19B 108.6 . . ?
Si4 C23 H23A 109.5 . . ?
Si4 C23 H23B 109.5 . . ?
Si4 C23 H23C 109.5 . . ?
H23A C23 H23B 109.5 . . ?
H23A C23 H23C 109.5 . . ?
H23B C23 H23C 109.5 . . ?
Si2 C11 H11A 109.5 . . ?
Si2 C11 H11B 109.5 . . ?
Si2 C11 H11C 109.5 . . ?
H11A C11 H11B 109.5 . . ?
H11A C11 H11C 109.5 . . ?
H11B C11 H11C 109.5 . . ?
Si3 C20 H20A 109.5 . . ?
Si3 C20 H20B 109.5 . . ?
Si3 C20 H20C 109.5 . . ?
H20A C20 H20B 109.5 . . ?
H20A C20 H20C 109.5 . . ?
H20B C20 H20C 109.5 . . ?
P1 C24 Si4 107.43(8) . . ?
P1 C24 H24A 110.2 . . ?
P1 C24 H24B 110.2 . . ?
Si4 C24 H24A 110.2 . . ?
Si4 C24 H24B 110.2 . . ?
H24A C24 H24B 108.5 . . ?
P1 C7 Si1 107.56(8) . . ?
P1 C7 H7A 110.2 . . ?
P1 C7 H7B 110.2 . . ?
Si1 C7 H7A 110.2 . . ?
Si1 C7 H7B 110.2 . . ?
H7A C7 H7B 108.5 . . ?
Si2 C10 H10A 109.5 . . ?
Si2 C10 H10B 109.5 . . ?
Si2 C10 H10C 109.5 . . ?
H10A C10 H10B 109.5 . . ?
H10A C10 H10C 109.5 . . ?
H10B C10 H10C 109.5 . . ?
C13 C14 H14 119.9 . . ?
C13 C14 C15 120.22(16) . . ?
C15 C14 H14 119.9 . . ?
C6 C5 H5 120.1 . . ?
C4 C5 C6 119.89(16) . . ?
C4 C5 H5 120.1 . . ?
C13 C18 H18 119.8 . . ?
C17 C18 C13 120.47(15) . . ?
C17 C18 H18 119.8 . . ?
Si3 C21 H21A 109.5 . . ?
Si3 C21 H21B 109.5 . . ?
Si3 C21 H21C 109.5 . . ?
H21A C21 H21B 109.5 . . ?
H21A C21 H21C 109.5 . . ?
H21B C21 H21C 109.5 . . ?
Si1 C8 H8A 109.5 . . ?
Si1 C8 H8B 109.5 . . ?
Si1 C8 H8C 109.5 . . ?
H8A C8 H8B 109.5 . . ?
H8A C8 H8C 109.5 . . ?
H8B C8 H8C 109.5 . . ?
C5 C4 H4 120.0 . . ?
C3 C4 C5 119.93(16) . . ?
C3 C4 H4 120.0 . . ?
Si1 C9 H9A 109.5 . . ?
Si1 C9 H9B 109.5 . . ?
Si1 C9 H9C 109.5 . . ?
H9A C9 H9B 109.5 . . ?
H9A C9 H9C 109.5 . . ?
H9B C9 H9C 109.5 . . ?
C2 C3 H3 119.9 . . ?
C4 C3 C2 120.29(17) . . ?
C4 C3 H3 119.9 . . ?
C14 C15 H15 119.9 . . ?
C16 C15 C14 120.13(16) . . ?
C16 C15 H15 119.9 . . ?
Si4 C22 H22A 109.5 . . ?
Si4 C22 H22B 109.5 . . ?
Si4 C22 H22C 109.5 . . ?
H22A C22 H22B 109.5 . . ?
H22A C22 H22C 109.5 . . ?
H22B C22 H22C 109.5 . . ?
C15 C16 H16 120.0 . . ?
C15 C16 C17 120.09(16) . . ?
C17 C16 H16 120.0 . . ?
C18 C17 H17 120.1 . . ?
C16 C17 C18 119.78(17) . . ?
C16 C17 H17 120.1 . . ?

loop_
_geom_bond_atom_site_label_1
_geom_bond_atom_site_label_2
_geom_bond_distance
_geom_bond_site_symmetry_2
_geom_bond_publ_flag
Rh1 P2 2.2672(4) . ?
Rh1 P1 2.2860(4) . ?
Rh1 N2 2.2583(13) . ?
Rh1 N1 2.3305(13) . ?
Rh1 H2R 1.57(2) . ?
Rh1 H1R 1.53(2) . ?
P2 C13 1.8241(15) . ?
P2 C12 1.8441(15) . ?
P2 C19 1.8201(15) . ?
P1 C1 1.8226(15) . ?
P1 C24 1.8239(16) . ?
P1 C7 1.8270(16) . ?
Si3 N2 1.6930(13) . ?
Si3 C19 1.9055(16) . ?
Si3 C20 1.8823(16) . ?
Si3 C21 1.8789(17) . ?
Si4 N2 1.6977(14) . ?
Si4 C23 1.8848(17) . ?
Si4 C24 1.9049(16) . ?
Si4 C22 1.8842(17) . ?
Si2 N1 1.7623(14) . ?
Si2 C12 1.8844(16) . ?
Si2 C11 1.8676(16) . ?
Si2 C10 1.8587(18) . ?
Si1 N1 1.7671(13) . ?
Si1 C7 1.8805(16) . ?
Si1 C8 1.8605(16) . ?
Si1 C9 1.8635(16) . ?
N1 H1 0.74(2) . ?
C1 C6 1.398(2) . ?
C1 C2 1.387(2) . ?
C13 C14 1.390(2) . ?
C13 C18 1.394(2) . ?
C6 H6 0.9500 . ?
C6 C5 1.391(2) . ?
C2 H2 0.9500 . ?
C2 C3 1.399(2) . ?
C12 H12A 0.9900 . ?
C12 H12B 0.9900 . ?
C19 H19A 0.9900 . ?
C19 H19B 0.9900 . ?
C23 H23A 0.9800 . ?
C23 H23B 0.9800 . ?
C23 H23C 0.9800 . ?
C11 H11A 0.9800 . ?
C11 H11B 0.9800 . ?
C11 H11C 0.9800 . ?
C20 H20A 0.9800 . ?
C20 H20B 0.9800 . ?
C20 H20C 0.9800 . ?
C24 H24A 0.9900 . ?
C24 H24B 0.9900 . ?
C7 H7A 0.9900 . ?
C7 H7B 0.9900 . ?
C10 H10A 0.9800 . ?
C10 H10B 0.9800 . ?
C10 H10C 0.9800 . ?
C14 H14 0.9500 . ?
C14 C15 1.397(2) . ?
C5 H5 0.9500 . ?
C5 C4 1.386(3) . ?
C18 H18 0.9500 . ?
C18 C17 1.394(2) . ?
C21 H21A 0.9800 . ?
C21 H21B 0.9800 . ?
C21 H21C 0.9800 . ?
C8 H8A 0.9800 . ?
C8 H8B 0.9800 . ?
C8 H8C 0.9800 . ?
C4 H4 0.9500 . ?
C4 C3 1.383(3) . ?
C9 H9A 0.9800 . ?
C9 H9B 0.9800 . ?
C9 H9C 0.9800 . ?
C3 H3 0.9500 . ?
C15 H15 0.9500 . ?
C15 C16 1.383(3) . ?
C22 H22A 0.9800 . ?
C22 H22B 0.9800 . ?
C22 H22C 0.9800 . ?
C16 H16 0.9500 . ?
C16 C17 1.389(3) . ?
C17 H17 0.9500 . ?
